data_2205439
loop_
_publ_author_name
'Guo-Cang Wang'
'Yong-Na Lu'
'Lin Yu'
'Hai-Bin Song'
'Jin-Shan Li'

_publ_section_title
;
 Triphenyl[(2-oxidobenzylideneamino)acetato]antimony(V) dichloromethane
 solvate
;
_journal_issue 4
_journal_name_full 'Acta Crystallographica Section E'
_journal_page_first m649
_journal_page_last m651
_journal_paper_doi 10.1107/S1600536805006446
_journal_volume 61
_journal_year 2005
_chemical_formula_iupac '[Sb (C6 H5)3 (C9 H7 N O3)]'
_chemical_formula_moiety 'C27 H22 N O3 Sb, C H2 Cl2'
_chemical_formula_sum 'C28 H24 Cl2 N O3 Sb'
_chemical_formula_weight 615.14
_chemical_name_systematic
;Triphenyl[(2-oxidobenzylideneamino)acetato]antimony(V) dichloromethane
 solvate
;
_space_group_IT_number 14
_symmetry_cell_setting monoclinic
_symmetry_space_group_name_Hall '-P 2ybc'
_symmetry_space_group_name_H-M 'P 1 21/c 1'
_atom_sites_solution_hydrogens geom
_atom_sites_solution_primary direct
_atom_sites_solution_secondary difmap
_cell_angle_alpha 90.00
_cell_angle_beta 114.109(5)
_cell_angle_gamma 90.00
_cell_formula_units_Z 8
_cell_length_a 21.071(6)
_cell_length_b 10.944(3)
_cell_length_c 25.569(8)
_cell_measurement_reflns_used 1019
_cell_measurement_temperature 293(2)
_cell_measurement_theta_max 24.19
_cell_measurement_theta_min 2.82
_cell_volume 5382(3)
_computing_cell_refinement 'SAINT (Bruker, 1998)'
_computing_data_collection 'SMART (Bruker, 1998)'
_computing_data_reduction SAINT
_computing_molecular_graphics 'SHELXTL (Bruker, 1997)'
_computing_publication_material SHELXTL
_computing_structure_refinement 'SHELXL97 (Sheldrick, 1997)'
_computing_structure_solution 'SHELXS97 (Sheldrick, 1997)'
_diffrn_ambient_temperature 293(2)
_diffrn_measured_fraction_theta_full 1.000
_diffrn_measured_fraction_theta_max 1.000
_diffrn_measurement_device_type 'Bruker SMART CCD area-detector'
_diffrn_measurement_method '\f and \w'
_diffrn_radiation_monochromator graphite
_diffrn_radiation_source 'fine-focus sealed tube'
_diffrn_radiation_type MoK\a
_diffrn_radiation_wavelength 0.71073
_diffrn_reflns_av_R_equivalents 0.0408
_diffrn_reflns_av_sigmaI/netI 0.0490
_diffrn_reflns_limit_h_max 22
_diffrn_reflns_limit_h_min -25
_diffrn_reflns_limit_k_max 12
_diffrn_reflns_limit_k_min -13
_diffrn_reflns_limit_l_max 30
_diffrn_reflns_limit_l_min -23
_diffrn_reflns_number 27059
_diffrn_reflns_theta_full 25.00
_diffrn_reflns_theta_max 25.00
_diffrn_reflns_theta_min 1.06
_diffrn_standards_decay_% 0
_diffrn_standards_number 0
_exptl_absorpt_coefficient_mu 1.253
_exptl_absorpt_correction_T_max 0.818
_exptl_absorpt_correction_T_min 0.726
_exptl_absorpt_correction_type multi-scan
_exptl_absorpt_process_details '(SADABS; Sheldrick, 1996)'
_exptl_crystal_colour colourless
_exptl_crystal_density_diffrn 1.518
_exptl_crystal_density_method 'not measured'
_exptl_crystal_description block
_exptl_crystal_F_000 2464
_exptl_crystal_size_max 0.22
_exptl_crystal_size_mid 0.20
_exptl_crystal_size_min 0.16
_refine_diff_density_max 0.648
_refine_diff_density_min -0.526
_refine_ls_extinction_method none
_refine_ls_goodness_of_fit_ref 1.079
_refine_ls_hydrogen_treatment constr
_refine_ls_matrix_type full
_refine_ls_number_parameters 716
_refine_ls_number_reflns 9460
_refine_ls_number_restraints 106
_refine_ls_restrained_S_all 1.104
_refine_ls_R_factor_all 0.0744
_refine_ls_R_factor_gt 0.0416
_refine_ls_shift/su_max 0.005
_refine_ls_shift/su_mean 0.000
_refine_ls_structure_factor_coef Fsqd
_refine_ls_weighting_details 'calc w = 1/[\s^2^(Fo^2^)+(0.0341P)^2^+5.6596P] where P = (Fo^2^+2Fc^2^)/3'
_refine_ls_weighting_scheme calc
_refine_ls_wR_factor_gt 0.0844
_refine_ls_wR_factor_ref 0.0970
_reflns_number_gt 6705
_reflns_number_total 9460
_reflns_threshold_expression I>2\s(I)
_cod_data_source_file ci6523.cif
_cod_data_source_block I
_cod_depositor_comments
;
The following automatic conversions were performed:
'_symmetry_cell_setting' value 'Monoclinic' changed to 'monoclinic'
according to '/home/saulius/struct/CIF-dictionaries/cif_core.dic'
dictionary named 'cif_core.dic' version 2.4.1 from 2010-06-29.

Automatic conversion script
Id: cif_fix_enum 1527 2010-12-29 10:47:43Z saulius 

The following automatic conversions were performed:

'_symmetry_cell_setting' value 'Monoclinic' changed to 'monoclinic'
according to /home/saulius/struct/CIF-dictionaries/cif_core.dic
dictionary named 'cif_core.dic' version 2.4.1 from 2010-06-29.

Automatic conversion script
Id: cif_fix_values 1715 2011-07-08 13:25:40Z adriana 
;
_cod_original_sg_symbol_H-M 'P 21/c'
_cod_database_code 2205439
_cod_database_fobs_code 2205439

loop_
_symmetry_equiv_pos_as_xyz
'x, y, z'
'-x, y+1/2, -z+1/2'
'-x, -y, -z'
'x, -y-1/2, z-1/2'

loop_
_atom_site_label
_atom_site_fract_x
_atom_site_fract_y
_atom_site_fract_z
_atom_site_U_iso_or_equiv
_atom_site_adp_type
_atom_site_calc_flag
_atom_site_refinement_flags
_atom_site_occupancy
_atom_site_disorder_assembly
_atom_site_disorder_group
_atom_site_type_symbol
Sb1 0.401069(17) 0.43086(3) 0.160734(13) 0.03832(10) Uani d . 1 . . Sb
Sb2 0.097829(17) 0.83142(3) 0.846904(13) 0.03971(10) Uani d . 1 . . Sb
O1 0.49944(16) 0.5007(3) 0.19483(13) 0.0453(8) Uani d . 1 . . O
O2 0.32116(17) 0.3024(3) 0.13511(14) 0.0499(9) Uani d . 1 . . O
O3 0.2903(2) 0.1097(4) 0.1323(2) 0.0924(15) Uani d . 1 . . O
O4 -0.00341(17) 0.7791(3) 0.80617(13) 0.0459(8) Uani d . 1 . . O
O5 0.18453(18) 0.9461(3) 0.87989(15) 0.0531(9) Uani d . 1 . . O
O6 0.2290(2) 1.1258(4) 0.8746(2) 0.0857(14) Uani d . 1 . . O
N1 0.4567(2) 0.2497(4) 0.17339(15) 0.0420(10) Uani d . 1 . . N
N2 0.0535(2) 1.0216(4) 0.83175(16) 0.0422(10) Uani d . 1 . . N
C1 0.5540(3) 0.4579(5) 0.18561(19) 0.0442(13) Uani d . 1 . . C
C2 0.6063(3) 0.5429(6) 0.1903(2) 0.0550(14) Uani d . 1 . . C
H2 0.6005 0.6245 0.1976 0.066 Uiso calc R 1 . . H
C3 0.6652(3) 0.5078(7) 0.1844(3) 0.0700(18) Uani d . 1 . . C
H3 0.6991 0.5656 0.1881 0.084 Uiso calc R 1 . . H
C4 0.6750(3) 0.3884(7) 0.1731(3) 0.077(2) Uani d . 1 . . C
H4 0.7150 0.3654 0.1687 0.092 Uiso calc R 1 . . H
C5 0.6253(3) 0.3038(6) 0.1684(3) 0.0682(17) Uani d . 1 . . C
H5 0.6324 0.2229 0.1610 0.082 Uiso calc R 1 . . H
C6 0.5634(3) 0.3349(5) 0.1743(2) 0.0497(13) Uani d . 1 . . C
C7 0.5158(3) 0.2368(5) 0.1712(2) 0.0508(14) Uani d . 1 . . C
H7 0.5295 0.1578 0.1673 0.061 Uiso calc R 1 . . H
C8 0.4106(3) 0.1485(5) 0.1695(2) 0.0561(15) Uani d . 1 . . C
H8A 0.4225 0.1150 0.2075 0.067 Uiso calc R 1 . . H
H8B 0.4173 0.0847 0.1459 0.067 Uiso calc R 1 . . H
C9 0.3351(3) 0.1869(5) 0.1442(2) 0.0531(14) Uani d . 1 . . C
C10 0.4096(3) 0.4076(4) 0.2469(2) 0.0429(12) Uani d . 1 . . C
C11 0.3516(3) 0.4222(5) 0.2587(3) 0.0673(17) Uani d . 1 . . C
H11 0.3090 0.4421 0.2294 0.081 Uiso calc R 1 . . H
C12 0.3567(5) 0.4071(6) 0.3144(4) 0.092(2) Uani d . 1 . . C
H12 0.3176 0.4169 0.3221 0.111 Uiso calc R 1 . . H
C13 0.4193(6) 0.3778(7) 0.3579(3) 0.099(3) Uani d . 1 . . C
H13 0.4224 0.3676 0.3949 0.119 Uiso calc R 1 . . H
C14 0.4771(4) 0.3634(6) 0.3471(3) 0.081(2) Uani d . 1 . . C
H14 0.5195 0.3441 0.3768 0.097 Uiso calc R 1 . . H
C15 0.4727(3) 0.3776(5) 0.2919(2) 0.0564(15) Uani d . 1 . . C
H15 0.5122 0.3672 0.2847 0.068 Uiso calc R 1 . . H
C16 0.3396(2) 0.5933(4) 0.1446(2) 0.0408(12) Uani d . 1 . . C
C17 0.2796(3) 0.6040(5) 0.0950(2) 0.0562(15) Uani d . 1 . . C
H17 0.2653 0.5396 0.0690 0.067 Uiso calc R 1 . . H
C18 0.2408(3) 0.7100(6) 0.0838(2) 0.0649(16) Uani d . 1 . . C
H18 0.2000 0.7158 0.0506 0.078 Uiso calc R 1 . . H
C19 0.2617(3) 0.8067(5) 0.1208(2) 0.0606(15) Uani d . 1 . . C
H19 0.2356 0.8782 0.1128 0.073 Uiso calc R 1 . . H
C20 0.3214(3) 0.7974(5) 0.1700(3) 0.0648(17) Uani d . 1 . . C
H20 0.3362 0.8631 0.1952 0.078 Uiso calc R 1 . . H
C21 0.3594(3) 0.6909(5) 0.1821(2) 0.0550(14) Uani d . 1 . . C
H21 0.3991 0.6845 0.2161 0.066 Uiso calc R 1 . . H
C22 0.4016(3) 0.4263(5) 0.0770(2) 0.0470(13) Uani d . 1 . . C
C23 0.4205(3) 0.5313(6) 0.0571(3) 0.0700(18) Uani d . 1 . . C
H23 0.4321 0.6015 0.0796 0.084 Uiso calc R 1 . . H
C24 0.4221(4) 0.5317(9) 0.0030(3) 0.104(3) Uani d . 1 . . C
H24 0.4349 0.6024 -0.0105 0.125 Uiso calc R 1 . . H
C25 0.4048(4) 0.4273(12) -0.0306(3) 0.116(4) Uani d . 1 . . C
H25 0.4071 0.4273 -0.0661 0.139 Uiso calc R 1 . . H
C26 0.3846(4) 0.3252(9) -0.0116(3) 0.102(3) Uani d . 1 . . C
H26 0.3716 0.2560 -0.0347 0.122 Uiso calc R 1 . . H
C27 0.3831(3) 0.3236(6) 0.0419(2) 0.0681(17) Uani d . 1 . . C
H27 0.3696 0.2527 0.0547 0.082 Uiso calc R 1 . . H
C28 -0.0572(3) 0.8331(5) 0.81284(19) 0.0421(12) Uani d . 1 . . C
C29 -0.1129(3) 0.7604(6) 0.8082(2) 0.0564(15) Uani d . 1 . . C
H29 -0.1105 0.6765 0.8036 0.068 Uiso calc R 1 . . H
C30 -0.1720(3) 0.8104(7) 0.8104(2) 0.0706(18) Uani d . 1 . . C
H30 -0.2090 0.7598 0.8067 0.085 Uiso calc R 1 . . H
C31 -0.1767(3) 0.9341(7) 0.8179(3) 0.0748(19) Uani d . 1 . . C
H31 -0.2167 0.9671 0.8193 0.090 Uiso calc R 1 . . H
C32 -0.1223(3) 1.0075(6) 0.8232(2) 0.0594(15) Uani d . 1 . . C
H32 -0.1257 1.0911 0.8281 0.071 Uiso calc R 1 . . H
C33 -0.0612(3) 0.9611(5) 0.8214(2) 0.0461(13) Uani d . 1 . . C
C34 -0.0076(3) 1.0480(4) 0.82639(19) 0.0454(13) Uani d . 1 . . C
H34 -0.0186 1.1305 0.8256 0.054 Uiso calc R 1 . . H
C35 0.1061(3) 1.1117(5) 0.8359(2) 0.0553(14) Uani d . 1 . . C
H35A 0.1014 1.1820 0.8572 0.066 Uiso calc R 1 . . H
H35B 0.0985 1.1390 0.7977 0.066 Uiso calc R 1 . . H
C36 0.1794(3) 1.0607(5) 0.8653(2) 0.0568(15) Uani d . 1 . . C
C37 0.0995(3) 0.8549(4) 0.7638(2) 0.0507(14) Uani d . 1 . . C
C38 0.0400(4) 0.8864(5) 0.7159(2) 0.0656(17) Uani d . 1 . . C
H38 -0.0020 0.8968 0.7192 0.079 Uiso calc R 1 . . H
C39 0.0431(5) 0.9023(6) 0.6631(3) 0.098(3) Uani d . 1 . . C
H39 0.0035 0.9237 0.6310 0.118 Uiso calc R 1 . . H
C40 0.1058(7) 0.8860(8) 0.6590(4) 0.120(4) Uani d . 1 . . C
H40 0.1078 0.8949 0.6235 0.144 Uiso calc R 1 . . H
C41 0.1652(5) 0.8567(7) 0.7060(4) 0.103(3) Uani d . 1 . . C
H41 0.2074 0.8482 0.7027 0.124 Uiso calc R 1 . . H
C42 0.1613(4) 0.8402(5) 0.7580(3) 0.0706(18) Uani d . 1 . . C
H42 0.2011 0.8186 0.7898 0.085 Uiso calc R 1 . . H
C43 0.0850(3) 0.8403(4) 0.9265(2) 0.0430(12) Uani d . 1 . . C
C44 0.1071(3) 0.9374(5) 0.9638(2) 0.0652(17) Uani d . 1 . . C
H44 0.1303 1.0025 0.9560 0.078 Uiso calc R 1 . . H
C45 0.0946(4) 0.9380(6) 1.0136(3) 0.083(2) Uani d . 1 . . C
H45 0.1091 1.0042 1.0385 0.099 Uiso calc R 1 . . H
C46 0.0616(4) 0.8433(8) 1.0259(3) 0.082(2) Uani d . 1 . . C
H46 0.0537 0.8442 1.0590 0.099 Uiso calc R 1 . . H
C47 0.0404(3) 0.7470(7) 0.9893(3) 0.078(2) Uani d . 1 . . C
H47 0.0174 0.6822 0.9976 0.094 Uiso calc R 1 . . H
C48 0.0522(3) 0.7437(6) 0.9398(2) 0.0593(15) Uani d . 1 . . C
H48 0.0381 0.6764 0.9155 0.071 Uiso calc R 1 . . H
C49 0.1494(2) 0.6583(4) 0.86485(19) 0.0397(11) Uani d . 1 . . C
C50 0.1983(3) 0.6321(5) 0.9193(2) 0.0555(15) Uani d . 1 . . C
H50 0.2093 0.6904 0.9481 0.067 Uiso calc R 1 . . H
C51 0.2308(3) 0.5196(5) 0.9311(2) 0.0631(16) Uani d . 1 . . C
H51 0.2645 0.5030 0.9676 0.076 Uiso calc R 1 . . H
C52 0.2133(3) 0.4320(5) 0.8887(2) 0.0559(15) Uani d . 1 . . C
H52 0.2343 0.3555 0.8968 0.067 Uiso calc R 1 . . H
C53 0.1652(3) 0.4576(5) 0.8348(2) 0.0534(14) Uani d . 1 . . C
H53 0.1533 0.3987 0.8062 0.064 Uiso calc R 1 . . H
C54 0.1344(3) 0.5714(5) 0.8231(2) 0.0487(13) Uani d . 1 . . C
H54 0.1027 0.5893 0.7861 0.058 Uiso calc R 1 . . H
C55 0.1516(13) 0.3056(14) 0.0398(6) 0.121(9) Uani d PDU 0.557(7) A 1 C
H55A 0.1902 0.3144 0.0769 0.146 Uiso calc PR 0.557(7) A 1 H
H55B 0.1188 0.2485 0.0440 0.146 Uiso calc PR 0.557(7) A 1 H
Cl1 0.1821(4) 0.2463(4) -0.0079(2) 0.133(2) Uani d PDU 0.557(7) A 1 Cl
Cl2 0.1115(2) 0.4453(4) 0.0187(3) 0.131(2) Uani d PDU 0.557(7) A 1 Cl
C55' 0.1494(18) 0.2770(16) 0.0409(4) 0.126(12) Uani d PDU 0.443(7) A 2 C
H55C 0.1300 0.2092 0.0540 0.152 Uiso calc PR 0.443(7) A 2 H
H55D 0.1994 0.2656 0.0560 0.152 Uiso calc PR 0.443(7) A 2 H
Cl1' 0.1156(6) 0.2765(8) -0.0328(3) 0.166(4) Uani d PDU 0.443(7) A 2 Cl
Cl2' 0.1315(4) 0.4116(6) 0.0671(4) 0.133(3) Uani d PDU 0.443(7) A 2 Cl
C56 0.3513(15) 0.622(2) 0.4893(19) 0.25(2) Uani d PDU 0.414(4) B 1 C
H56A 0.3613 0.7002 0.5084 0.299 Uiso calc PR 0.414(4) B 1 H
H56B 0.3157 0.6338 0.4509 0.299 Uiso calc PR 0.414(4) B 1 H
Cl3 0.3199(4) 0.5244(7) 0.5260(3) 0.114(2) Uani d PDU 0.414(4) B 1 Cl
Cl4 0.4256(4) 0.5664(11) 0.4847(4) 0.161(4) Uani d PDU 0.414(4) B 1 Cl
C56' 0.3422(9) 0.565(2) 0.4674(8) 0.067(7) Uani d PDU 0.330(6) C 2 C
H56C 0.3027 0.5869 0.4326 0.080 Uiso calc PR 0.330(6) C 2 H
H56D 0.3487 0.4772 0.4670 0.080 Uiso calc PR 0.330(6) C 2 H
Cl3' 0.3251(5) 0.6030(10) 0.5257(4) 0.110(3) Uani d PDU 0.330(6) C 2 Cl
Cl4' 0.4153(8) 0.6380(13) 0.4691(7) 0.201(7) Uani d PDU 0.330(6) C 2 Cl
C56" 0.3464(7) 0.539(2) 0.4841(15) 0.097(15) Uani d PDU 0.256(4) D 3 C
H56E 0.3327 0.5600 0.5148 0.117 Uiso calc PR 0.256(4) D 3 H
H56F 0.3118 0.4843 0.4580 0.117 Uiso calc PR 0.256(4) D 3 H
Cl3" 0.4261(4) 0.4676(7) 0.5119(4) 0.101(3) Uani d PDU 0.256(4) D 3 Cl
Cl4" 0.3500(6) 0.6704(9) 0.4479(5) 0.156(5) Uani d PDU 0.256(4) D 3 Cl

loop_
_atom_site_aniso_label
_atom_site_aniso_U_11
_atom_site_aniso_U_22
_atom_site_aniso_U_33
_atom_site_aniso_U_12
_atom_site_aniso_U_13
_atom_site_aniso_U_23
Sb1 0.0377(2) 0.0385(2) 0.03867(19) 0.00309(16) 0.01550(15) 0.00003(15)
Sb2 0.0435(2) 0.03455(19) 0.04037(19) 0.00382(16) 0.01647(16) 0.00048(15)
O1 0.040(2) 0.046(2) 0.051(2) -0.0021(17) 0.0198(17) -0.0050(16)
O2 0.045(2) 0.045(2) 0.057(2) -0.0038(18) 0.0182(18) -0.0056(17)
O3 0.079(3) 0.058(3) 0.160(5) -0.019(3) 0.069(3) -0.012(3)
O4 0.044(2) 0.042(2) 0.048(2) 0.0026(17) 0.0144(17) -0.0047(16)
O5 0.052(2) 0.045(2) 0.059(2) -0.0033(18) 0.0192(18) -0.0041(18)
O6 0.075(3) 0.054(3) 0.137(4) -0.023(2) 0.053(3) -0.008(3)
N1 0.047(3) 0.043(3) 0.035(2) 0.003(2) 0.016(2) 0.0013(18)
N2 0.047(3) 0.036(2) 0.042(2) 0.002(2) 0.016(2) -0.0010(18)
C1 0.038(3) 0.062(4) 0.029(3) 0.006(3) 0.010(2) 0.006(2)
C2 0.046(3) 0.071(4) 0.048(3) 0.002(3) 0.019(3) 0.011(3)
C3 0.050(4) 0.092(5) 0.070(4) 0.003(4) 0.026(3) 0.020(4)
C4 0.044(4) 0.109(6) 0.089(5) 0.014(4) 0.038(4) 0.023(4)
C5 0.063(4) 0.075(4) 0.073(4) 0.029(4) 0.035(3) 0.016(3)
C6 0.043(3) 0.064(4) 0.042(3) 0.012(3) 0.017(2) 0.008(3)
C7 0.059(4) 0.052(3) 0.042(3) 0.020(3) 0.022(3) 0.004(2)
C8 0.076(4) 0.040(3) 0.058(3) 0.005(3) 0.033(3) 0.007(3)
C9 0.057(4) 0.048(4) 0.063(4) -0.004(3) 0.035(3) -0.004(3)
C10 0.054(3) 0.040(3) 0.038(3) -0.005(3) 0.022(3) -0.001(2)
C11 0.080(4) 0.066(4) 0.075(4) 0.002(3) 0.051(4) 0.003(3)
C12 0.141(7) 0.080(5) 0.097(6) -0.004(5) 0.090(6) -0.005(4)
C13 0.181(9) 0.081(5) 0.057(5) -0.017(6) 0.071(6) -0.005(4)
C14 0.126(6) 0.068(4) 0.039(4) -0.009(4) 0.024(4) -0.001(3)
C15 0.071(4) 0.049(3) 0.048(3) 0.000(3) 0.022(3) 0.000(3)
C16 0.035(3) 0.043(3) 0.043(3) 0.007(2) 0.015(2) 0.002(2)
C17 0.056(4) 0.051(3) 0.051(3) 0.010(3) 0.012(3) -0.012(3)
C18 0.053(4) 0.074(4) 0.050(3) 0.015(3) 0.003(3) -0.004(3)
C19 0.063(4) 0.048(4) 0.068(4) 0.018(3) 0.024(3) 0.003(3)
C20 0.067(4) 0.044(3) 0.068(4) 0.004(3) 0.012(3) -0.013(3)
C21 0.058(4) 0.042(3) 0.048(3) 0.007(3) 0.004(3) -0.008(3)
C22 0.045(3) 0.062(4) 0.037(3) 0.017(3) 0.019(2) 0.009(3)
C23 0.058(4) 0.093(5) 0.062(4) 0.009(4) 0.027(3) 0.021(4)
C24 0.071(5) 0.164(9) 0.085(6) 0.020(6) 0.040(5) 0.061(6)
C25 0.083(6) 0.220(12) 0.051(5) 0.049(7) 0.035(4) 0.036(6)
C26 0.098(6) 0.165(8) 0.038(4) 0.044(6) 0.023(4) -0.006(5)
C27 0.070(4) 0.085(5) 0.046(3) 0.022(4) 0.020(3) 0.000(3)
C28 0.041(3) 0.052(3) 0.030(2) 0.006(3) 0.011(2) 0.003(2)
C29 0.057(4) 0.063(4) 0.049(3) -0.002(3) 0.022(3) 0.007(3)
C30 0.053(4) 0.099(6) 0.064(4) -0.004(4) 0.028(3) 0.004(4)
C31 0.060(4) 0.095(6) 0.079(5) 0.010(4) 0.038(4) -0.003(4)
C32 0.064(4) 0.064(4) 0.051(3) 0.017(3) 0.024(3) -0.001(3)
C33 0.053(3) 0.049(3) 0.036(3) 0.010(3) 0.018(2) 0.006(2)
C34 0.068(4) 0.029(3) 0.037(3) 0.016(3) 0.019(3) 0.005(2)
C35 0.075(4) 0.036(3) 0.057(3) -0.002(3) 0.029(3) -0.003(3)
C36 0.068(4) 0.045(4) 0.063(4) -0.008(3) 0.032(3) -0.010(3)
C37 0.076(4) 0.035(3) 0.051(3) 0.007(3) 0.036(3) 0.000(2)
C38 0.099(5) 0.044(3) 0.052(4) 0.001(3) 0.029(4) 0.003(3)
C39 0.164(9) 0.067(5) 0.053(4) -0.002(5) 0.034(5) 0.007(3)
C40 0.244(14) 0.071(5) 0.075(6) -0.031(7) 0.096(8) -0.005(4)
C41 0.166(9) 0.077(5) 0.123(7) -0.008(6) 0.116(7) -0.009(5)
C42 0.100(5) 0.051(4) 0.090(5) 0.005(4) 0.069(4) 0.000(3)
C43 0.046(3) 0.039(3) 0.042(3) 0.011(2) 0.016(2) 0.003(2)
C44 0.094(5) 0.049(4) 0.051(3) 0.012(3) 0.028(3) 0.002(3)
C45 0.132(7) 0.066(5) 0.054(4) 0.027(5) 0.041(4) -0.004(3)
C46 0.090(5) 0.111(6) 0.054(4) 0.037(5) 0.037(4) 0.015(4)
C47 0.063(4) 0.113(6) 0.064(4) 0.001(4) 0.031(4) 0.022(4)
C48 0.060(4) 0.067(4) 0.050(3) -0.003(3) 0.022(3) 0.005(3)
C49 0.046(3) 0.037(3) 0.037(3) 0.005(2) 0.018(2) 0.001(2)
C50 0.069(4) 0.050(3) 0.044(3) 0.009(3) 0.019(3) -0.009(3)
C51 0.068(4) 0.065(4) 0.046(3) 0.019(3) 0.013(3) 0.007(3)
C52 0.063(4) 0.036(3) 0.073(4) 0.009(3) 0.032(3) 0.009(3)
C53 0.063(4) 0.038(3) 0.051(3) -0.001(3) 0.015(3) -0.011(3)
C54 0.046(3) 0.049(3) 0.041(3) 0.001(3) 0.008(2) -0.007(3)
C55 0.117(12) 0.104(11) 0.126(12) 0.000(8) 0.032(8) -0.018(8)
Cl1 0.175(6) 0.120(4) 0.115(4) -0.044(3) 0.069(4) -0.024(3)
Cl2 0.105(3) 0.114(3) 0.161(5) -0.016(3) 0.040(3) 0.002(3)
C55' 0.126(15) 0.118(14) 0.124(15) 0.002(9) 0.040(9) -0.005(9)
Cl1' 0.198(8) 0.190(6) 0.141(5) -0.023(6) 0.100(5) -0.024(4)
Cl2' 0.147(5) 0.101(4) 0.158(6) -0.021(4) 0.069(5) -0.039(4)
C56 0.23(2) 0.27(2) 0.25(2) 0.001(10) 0.097(13) -0.001(10)
Cl3 0.135(5) 0.127(5) 0.088(4) 0.033(5) 0.053(3) 0.018(4)
Cl4 0.101(4) 0.216(8) 0.154(6) 0.039(5) 0.040(4) -0.053(6)
C56' 0.053(10) 0.080(10) 0.060(9) -0.011(8) 0.017(7) -0.003(8)
Cl3' 0.104(5) 0.143(7) 0.086(5) 0.029(5) 0.043(4) -0.010(5)
Cl4' 0.226(11) 0.181(9) 0.196(9) -0.035(8) 0.088(8) 0.025(7)
C56" 0.084(17) 0.092(18) 0.108(18) -0.018(9) 0.030(11) -0.001(10)
Cl3" 0.101(6) 0.079(5) 0.101(6) 0.014(4) 0.017(4) -0.002(4)
Cl4" 0.109(7) 0.131(7) 0.187(9) -0.010(6) 0.021(6) 0.062(6)

loop_
_atom_type_symbol
_atom_type_description
_atom_type_scat_dispersion_real
_atom_type_scat_dispersion_imag
_atom_type_scat_source
C C 0.0033 0.0016 'International Tables Vol C Tables 4.2.6.8 and 6.1.1.4'
H H 0.0000 0.0000 'International Tables Vol C Tables 4.2.6.8 and 6.1.1.4'
N N 0.0061 0.0033 'International Tables Vol C Tables 4.2.6.8 and 6.1.1.4'
O O 0.0106 0.0060 'International Tables Vol C Tables 4.2.6.8 and 6.1.1.4'
Cl Cl 0.1484 0.1585 'International Tables Vol C Tables 4.2.6.8 and 6.1.1.4'
Sb Sb -0.5866 1.5461 'International Tables Vol C Tables 4.2.6.8 and 6.1.1.4'

loop_
_geom_angle_atom_site_label_1
_geom_angle_atom_site_label_2
_geom_angle_atom_site_label_3
_geom_angle
_geom_angle_publ_flag
O1 Sb1 O2 159.49(14) yes
O1 Sb1 C16 101.55(16) y
O2 Sb1 C16 98.78(16) y
O1 Sb1 C22 90.96(17) y
O2 Sb1 C22 90.19(18) y
C16 Sb1 C22 94.37(18) yes
O1 Sb1 C10 87.81(16) y
O2 Sb1 C10 87.73(16) y
C16 Sb1 C10 94.99(18) yes
C22 Sb1 C10 170.62(19) yes
O1 Sb1 N1 83.71(14) y
O2 Sb1 N1 76.01(14) y
C16 Sb1 N1 174.70(17) yes
C22 Sb1 N1 84.75(16) yes
C10 Sb1 N1 85.87(16) yes
O4 Sb2 O5 159.35(14) yes
O4 Sb2 C49 101.26(16) y
O5 Sb2 C49 99.29(17) y
O4 Sb2 C37 87.97(18) y
O5 Sb2 C37 87.87(18) y
C49 Sb2 C37 96.07(18) yes
O4 Sb2 C43 89.22(16) y
O5 Sb2 C43 91.03(17) y
C49 Sb2 C43 94.93(17) yes
C37 Sb2 C43 168.98(18) yes
O4 Sb2 N2 84.11(14) y
O5 Sb2 N2 75.34(14) y
C49 Sb2 N2 174.63(17) yes
C37 Sb2 N2 83.83(16) yes
C43 Sb2 N2 85.28(16) yes
C1 O1 Sb1 125.8(3) ?
C9 O2 Sb1 120.4(3) ?
C28 O4 Sb2 124.8(3) ?
C36 O5 Sb2 120.5(4) ?
C7 N1 C8 123.4(5) ?
C7 N1 Sb1 123.3(4) ?
C8 N1 Sb1 111.5(3) ?
C34 N2 C35 124.2(4) ?
C34 N2 Sb2 124.1(3) ?
C35 N2 Sb2 111.3(3) ?
O1 C1 C6 124.7(5) ?
O1 C1 C2 116.6(5) ?
C6 C1 C2 118.6(5) ?
C3 C2 C1 121.2(6) ?
C3 C2 H2 119.4 ?
C1 C2 H2 119.4 ?
C2 C3 C4 120.9(6) ?
C2 C3 H3 119.5 ?
C4 C3 H3 119.5 ?
C5 C4 C3 119.2(6) ?
C5 C4 H4 120.4 ?
C3 C4 H4 120.4 ?
C4 C5 C6 122.3(6) ?
C4 C5 H5 118.9 ?
C6 C5 H5 118.9 ?
C1 C6 C5 117.7(5) ?
C1 C6 C7 124.6(5) ?
C5 C6 C7 117.6(5) ?
N1 C7 C6 125.6(5) ?
N1 C7 H7 117.2 ?
C6 C7 H7 117.2 ?
N1 C8 C9 112.1(4) ?
N1 C8 H8A 109.2 ?
C9 C8 H8A 109.2 ?
N1 C8 H8B 109.2 ?
C9 C8 H8B 109.2 ?
H8A C8 H8B 107.9 ?
O3 C9 O2 122.6(6) ?
O3 C9 C8 119.4(5) ?
O2 C9 C8 118.0(5) ?
C11 C10 C15 118.5(5) ?
C11 C10 Sb1 119.9(4) ?
C15 C10 Sb1 121.6(4) ?
C10 C11 C12 120.2(6) ?
C10 C11 H11 119.9 ?
C12 C11 H11 119.9 ?
C13 C12 C11 120.2(7) ?
C13 C12 H12 119.9 ?
C11 C12 H12 119.9 ?
C14 C13 C12 120.4(6) ?
C14 C13 H13 119.8 ?
C12 C13 H13 119.8 ?
C13 C14 C15 120.0(7) ?
C13 C14 H14 120.0 ?
C15 C14 H14 120.0 ?
C14 C15 C10 120.6(6) ?
C14 C15 H15 119.7 ?
C10 C15 H15 119.7 ?
C21 C16 C17 118.3(5) ?
C21 C16 Sb1 121.5(4) ?
C17 C16 Sb1 120.2(4) ?
C18 C17 C16 120.3(5) ?
C18 C17 H17 119.9 ?
C16 C17 H17 119.9 ?
C19 C18 C17 120.7(5) ?
C19 C18 H18 119.6 ?
C17 C18 H18 119.6 ?
C18 C19 C20 119.6(5) ?
C18 C19 H19 120.2 ?
C20 C19 H19 120.2 ?
C19 C20 C21 120.0(5) ?
C19 C20 H20 120.0 ?
C21 C20 H20 120.0 ?
C20 C21 C16 121.1(5) ?
C20 C21 H21 119.4 ?
C16 C21 H21 119.4 ?
C23 C22 C27 118.8(5) ?
C23 C22 Sb1 117.9(4) ?
C27 C22 Sb1 123.3(4) ?
C22 C23 C24 119.7(7) ?
C22 C23 H23 120.2 ?
C24 C23 H23 120.2 ?
C25 C24 C23 120.2(8) ?
C25 C24 H24 119.9 ?
C23 C24 H24 119.9 ?
C26 C25 C24 120.1(7) ?
C26 C25 H25 120.0 ?
C24 C25 H25 120.0 ?
C25 C26 C27 120.2(8) ?
C25 C26 H26 119.9 ?
C27 C26 H26 119.9 ?
C26 C27 C22 121.0(7) ?
C26 C27 H27 119.5 ?
C22 C27 H27 119.5 ?
O4 C28 C29 117.7(5) ?
O4 C28 C33 123.7(5) ?
C29 C28 C33 118.5(5) ?
C30 C29 C28 121.1(6) ?
C30 C29 H29 119.5 ?
C28 C29 H29 119.5 ?
C31 C30 C29 120.9(6) ?
C31 C30 H30 119.6 ?
C29 C30 H30 119.6 ?
C32 C31 C30 119.2(6) ?
C32 C31 H31 120.4 ?
C30 C31 H31 120.4 ?
C31 C32 C33 122.0(6) ?
C31 C32 H32 119.0 ?
C33 C32 H32 119.0 ?
C32 C33 C28 118.4(5) ?
C32 C33 C34 117.0(5) ?
C28 C33 C34 124.6(5) ?
N2 C34 C33 125.6(5) ?
N2 C34 H34 117.2 ?
C33 C34 H34 117.2 ?
N2 C35 C36 112.1(4) ?
N2 C35 H35A 109.2 ?
C36 C35 H35A 109.2 ?
N2 C35 H35B 109.2 ?
C36 C35 H35B 109.2 ?
H35A C35 H35B 107.9 ?
O6 C36 O5 123.3(6) ?
O6 C36 C35 120.2(5) ?
O5 C36 C35 116.4(5) ?
C42 C37 C38 119.0(5) ?
C42 C37 Sb2 119.2(4) ?
C38 C37 Sb2 121.8(4) ?
C39 C38 C37 120.2(7) ?
C39 C38 H38 119.9 ?
C37 C38 H38 119.9 ?
C40 C39 C38 119.1(8) ?
C40 C39 H39 120.5 ?
C38 C39 H39 120.5 ?
C41 C40 C39 121.5(7) ?
C41 C40 H40 119.3 ?
C39 C40 H40 119.3 ?
C40 C41 C42 118.8(8) ?
C40 C41 H41 120.6 ?
C42 C41 H41 120.6 ?
C41 C42 C37 121.3(7) ?
C41 C42 H42 119.3 ?
C37 C42 H42 119.3 ?
C44 C43 C48 119.0(5) ?
C44 C43 Sb2 123.3(4) ?
C48 C43 Sb2 117.7(4) ?
C43 C44 C45 119.8(6) ?
C43 C44 H44 120.1 ?
C45 C44 H44 120.1 ?
C46 C45 C44 120.8(6) ?
C46 C45 H45 119.6 ?
C44 C45 H45 119.6 ?
C45 C46 C47 119.4(6) ?
C45 C46 H46 120.3 ?
C47 C46 H46 120.3 ?
C46 C47 C48 121.1(7) ?
C46 C47 H47 119.5 ?
C48 C47 H47 119.5 ?
C43 C48 C47 120.0(6) ?
C43 C48 H48 120.0 ?
C47 C48 H48 120.0 ?
C54 C49 C50 118.8(5) ?
C54 C49 Sb2 120.9(4) ?
C50 C49 Sb2 120.3(4) ?
C51 C50 C49 120.4(5) ?
C51 C50 H50 119.8 ?
C49 C50 H50 119.8 ?
C52 C51 C50 119.8(5) ?
C52 C51 H51 120.1 ?
C50 C51 H51 120.1 ?
C53 C52 C51 120.1(5) ?
C53 C52 H52 120.0 ?
C51 C52 H52 120.0 ?
C52 C53 C54 119.6(5) ?
C52 C53 H53 120.2 ?
C54 C53 H53 120.2 ?
C49 C54 C53 121.4(5) ?
C49 C54 H54 119.3 ?
C53 C54 H54 119.3 ?
Cl1 C55 Cl2 113.0(5) ?
Cl1 C55 H55A 109.0 ?
Cl2 C55 H55A 109.0 ?
Cl1 C55 H55B 109.0 ?
Cl2 C55 H55B 109.0 ?
H55A C55 H55B 107.8 ?
Cl2' C55' Cl1' 111.7(6) ?
Cl2' C55' H55C 109.3 ?
Cl1' C55' H55C 109.3 ?
Cl2' C55' H55D 109.3 ?
Cl1' C55' H55D 109.3 ?
H55C C55' H55D 107.9 ?
Cl3 C56 Cl4 112.5(6) ?
Cl3 C56 H56A 109.1 ?
Cl4 C56 H56A 109.1 ?
Cl3 C56 H56B 109.1 ?
Cl4 C56 H56B 109.1 ?
H56A C56 H56B 107.8 ?
Cl3' C56' Cl4' 111.6(6) ?
Cl3' C56' H56C 109.3 ?
Cl4' C56' H56C 109.3 ?
Cl3' C56' H56D 109.3 ?
Cl4' C56' H56D 109.3 ?
H56C C56' H56D 108.0 ?
Cl3" C56" Cl4" 110.7(6) ?
Cl3" C56" H56E 109.5 ?
Cl4" C56" H56E 109.5 ?
Cl3" C56" H56F 109.5 ?
Cl4" C56" H56F 109.5 ?
H56E C56" H56F 108.1 ?

loop_
_geom_bond_atom_site_label_1
_geom_bond_atom_site_label_2
_geom_bond_distance
_geom_bond_publ_flag
Sb1 O1 2.041(3) yes
Sb1 O2 2.083(3) yes
Sb1 C16 2.138(5) yes
Sb1 C22 2.147(5) yes
Sb1 C10 2.151(5) yes
Sb1 N1 2.259(4) yes
Sb2 O4 2.037(3) yes
Sb2 O5 2.089(4) yes
Sb2 C49 2.139(5) yes
Sb2 C37 2.156(5) yes
Sb2 C43 2.162(5) yes
Sb2 N2 2.249(4) yes
O1 C1 1.349(5) ?
O2 C9 1.298(6) ?
O3 C9 1.210(6) ?
O4 C28 1.350(5) ?
O5 C36 1.300(6) ?
O6 C36 1.207(6) ?
N1 C7 1.277(6) ?
N1 C8 1.449(6) ?
N2 C34 1.270(6) ?
N2 C35 1.455(6) ?
C1 C6 1.408(7) ?
C1 C2 1.408(7) ?
C2 C3 1.366(7) ?
C2 H2 0.93 ?
C3 C4 1.372(9) ?
C3 H3 0.93 ?
C4 C5 1.366(8) ?
C4 H4 0.93 ?
C5 C6 1.415(7) ?
C5 H5 0.93 ?
C6 C7 1.449(7) ?
C7 H7 0.93 ?
C8 C9 1.512(7) ?
C8 H8A 0.97 ?
C8 H8B 0.97 ?
C10 C11 1.382(7) ?
C10 C15 1.397(7) ?
C11 C12 1.394(8) ?
C11 H11 0.93 ?
C12 C13 1.371(10) ?
C12 H12 0.93 ?
C13 C14 1.364(10) ?
C13 H13 0.93 ?
C14 C15 1.385(7) ?
C14 H14 0.93 ?
C15 H15 0.93 ?
C16 C21 1.381(7) ?
C16 C17 1.384(7) ?
C17 C18 1.379(7) ?
C17 H17 0.93 ?
C18 C19 1.368(7) ?
C18 H18 0.93 ?
C19 C20 1.372(7) ?
C19 H19 0.93 ?
C20 C21 1.375(7) ?
C20 H20 0.93 ?
C21 H21 0.93 ?
C22 C23 1.380(8) ?
C22 C27 1.391(7) ?
C23 C24 1.397(9) ?
C23 H23 0.93 ?
C24 C25 1.385(12) ?
C24 H24 0.93 ?
C25 C26 1.354(12) ?
C25 H25 0.93 ?
C26 C27 1.381(8) ?
C26 H26 0.93 ?
C27 H27 0.93 ?
C28 C29 1.382(7) ?
C28 C33 1.426(7) ?
C29 C30 1.382(8) ?
C29 H29 0.93 ?
C30 C31 1.377(9) ?
C30 H30 0.93 ?
C31 C32 1.362(8) ?
C31 H31 0.93 ?
C32 C33 1.400(7) ?
C32 H32 0.93 ?
C33 C34 1.444(7) ?
C34 H34 0.93 ?
C35 C36 1.521(8) ?
C35 H35A 0.97 ?
C35 H35B 0.97 ?
C37 C42 1.379(7) ?
C37 C38 1.391(8) ?
C38 C39 1.388(9) ?
C38 H38 0.93 ?
C39 C40 1.378(12) ?
C39 H39 0.93 ?
C40 C41 1.373(12) ?
C40 H40 0.93 ?
C41 C42 1.378(9) ?
C41 H41 0.93 ?
C42 H42 0.93 ?
C43 C44 1.376(7) ?
C43 C48 1.378(7) ?
C44 C45 1.402(8) ?
C44 H44 0.93 ?
C45 C46 1.354(9) ?
C45 H45 0.93 ?
C46 C47 1.356(9) ?
C46 H46 0.93 ?
C47 C48 1.390(7) ?
C47 H47 0.93 ?
C48 H48 0.93 ?
C49 C54 1.367(6) ?
C49 C50 1.381(7) ?
C50 C51 1.381(7) ?
C50 H50 0.93 ?
C51 C52 1.380(7) ?
C51 H51 0.93 ?
C52 C53 1.365(7) ?
C52 H52 0.93 ?
C53 C54 1.380(7) ?
C53 H53 0.93 ?
C54 H54 0.93 ?
C55 Cl1 1.720(5) ?
C55 Cl2 1.724(5) ?
C55 H55A 0.97 ?
C55 H55B 0.97 ?
C55' Cl2' 1.722(5) ?
C55' Cl1' 1.722(5) ?
C55' H55C 0.97 ?
C55' H55D 0.97 ?
C56 Cl3 1.719(5) ?
C56 Cl4 1.726(5) ?
C56 H56A 0.97 ?
C56 H56B 0.97 ?
C56' Cl3' 1.720(5) ?
C56' Cl4' 1.722(5) ?
C56' H56C 0.97 ?
C56' H56D 0.97 ?
C56" Cl3" 1.722(5) ?
C56" Cl4" 1.724(5) ?
C56" H56E 0.97 ?
C56" H56F 0.97 ?

loop_
_geom_torsion_atom_site_label_1
_geom_torsion_atom_site_label_2
_geom_torsion_atom_site_label_3
_geom_torsion_atom_site_label_4
_geom_torsion
O2 Sb1 O1 C1 45.3(6)
C16 Sb1 O1 C1 -142.5(4)
C22 Sb1 O1 C1 -47.8(4)
C10 Sb1 O1 C1 122.9(4)
N1 Sb1 O1 C1 36.8(4)
O1 Sb1 O2 C9 0.8(6)
C16 Sb1 O2 C9 -171.5(4)
C22 Sb1 O2 C9 94.1(4)
C10 Sb1 O2 C9 -76.8(4)
N1 Sb1 O2 C9 9.5(4)
O5 Sb2 O4 C28 -44.4(6)
C49 Sb2 O4 C28 141.3(4)
C37 Sb2 O4 C28 -122.9(4)
C43 Sb2 O4 C28 46.5(4)
N2 Sb2 O4 C28 -38.9(3)
O4 Sb2 O5 C36 -12.1(6)
C49 Sb2 O5 C36 162.2(4)
C37 Sb2 O5 C36 66.4(4)
C43 Sb2 O5 C36 -102.7(4)
N2 Sb2 O5 C36 -17.8(4)
O1 Sb1 N1 C7 -30.2(4)
O2 Sb1 N1 C7 152.9(4)
C22 Sb1 N1 C7 61.4(4)
C10 Sb1 N1 C7 -118.4(4)
O1 Sb1 N1 C8 164.5(3)
O2 Sb1 N1 C8 -12.5(3)
C22 Sb1 N1 C8 -104.0(3)
C10 Sb1 N1 C8 76.2(3)
O4 Sb2 N2 C34 26.6(4)
O5 Sb2 N2 C34 -155.4(4)
C37 Sb2 N2 C34 115.2(4)
C43 Sb2 N2 C34 -63.1(4)
O4 Sb2 N2 C35 -160.4(3)
O5 Sb2 N2 C35 17.6(3)
C37 Sb2 N2 C35 -71.8(3)
C43 Sb2 N2 C35 109.9(3)
Sb1 O1 C1 C6 -30.2(6)
Sb1 O1 C1 C2 152.6(3)
O1 C1 C2 C3 177.0(5)
C6 C1 C2 C3 -0.3(7)
C1 C2 C3 C4 0.6(9)
C2 C3 C4 C5 -0.7(9)
C3 C4 C5 C6 0.5(9)
O1 C1 C6 C5 -176.9(4)
C2 C1 C6 C5 0.1(7)
O1 C1 C6 C7 -0.3(8)
C2 C1 C6 C7 176.7(4)
C4 C5 C6 C1 -0.2(8)
C4 C5 C6 C7 -177.1(5)
C8 N1 C7 C6 179.3(4)
Sb1 N1 C7 C6 15.7(7)
C1 C6 C7 N1 6.4(8)
C5 C6 C7 N1 -177.0(5)
C7 N1 C8 C9 -151.5(5)
Sb1 N1 C8 C9 13.8(5)
Sb1 O2 C9 O3 176.7(4)
Sb1 O2 C9 C8 -4.7(6)
N1 C8 C9 O3 171.7(5)
N1 C8 C9 O2 -7.0(7)
O1 Sb1 C10 C11 145.8(4)
O2 Sb1 C10 C11 -54.2(4)
C16 Sb1 C10 C11 44.4(4)
N1 Sb1 C10 C11 -130.3(4)
O1 Sb1 C10 C15 -34.2(4)
O2 Sb1 C10 C15 125.8(4)
C16 Sb1 C10 C15 -135.6(4)
N1 Sb1 C10 C15 49.6(4)
C15 C10 C11 C12 0.0(8)
Sb1 C10 C11 C12 179.9(5)
C10 C11 C12 C13 0.1(10)
C11 C12 C13 C14 0.2(12)
C12 C13 C14 C15 -0.4(11)
C13 C14 C15 C10 0.5(9)
C11 C10 C15 C14 -0.2(8)
Sb1 C10 C15 C14 179.8(4)
O1 Sb1 C16 C21 -38.2(4)
O2 Sb1 C16 C21 139.0(4)
C22 Sb1 C16 C21 -130.1(4)
C10 Sb1 C16 C21 50.5(4)
O1 Sb1 C16 C17 140.0(4)
O2 Sb1 C16 C17 -42.8(4)
C22 Sb1 C16 C17 48.1(4)
C10 Sb1 C16 C17 -131.3(4)
C21 C16 C17 C18 -0.1(8)
Sb1 C16 C17 C18 -178.3(4)
C16 C17 C18 C19 1.2(9)
C17 C18 C19 C20 -0.8(9)
C18 C19 C20 C21 -0.8(9)
C19 C20 C21 C16 1.9(9)
C17 C16 C21 C20 -1.5(8)
Sb1 C16 C21 C20 176.8(4)
O1 Sb1 C22 C23 -50.8(4)
O2 Sb1 C22 C23 149.7(4)
C16 Sb1 C22 C23 50.8(4)
N1 Sb1 C22 C23 -134.4(4)
O1 Sb1 C22 C27 129.9(4)
O2 Sb1 C22 C27 -29.6(5)
C16 Sb1 C22 C27 -128.4(5)
N1 Sb1 C22 C27 46.3(4)
C27 C22 C23 C24 -1.3(8)
Sb1 C22 C23 C24 179.4(5)
C22 C23 C24 C25 0.0(10)
C23 C24 C25 C26 1.6(12)
C24 C25 C26 C27 -2.0(12)
C25 C26 C27 C22 0.7(10)
C23 C22 C27 C26 1.0(9)
Sb1 C22 C27 C26 -179.8(5)
Sb2 O4 C28 C29 -147.8(3)
Sb2 O4 C28 C33 35.4(6)
O4 C28 C29 C30 -175.3(5)
C33 C28 C29 C30 1.6(7)
C28 C29 C30 C31 -0.8(9)
C29 C30 C31 C32 0.0(9)
C30 C31 C32 C33 -0.2(9)
C31 C32 C33 C28 1.1(8)
C31 C32 C33 C34 178.8(5)
O4 C28 C33 C32 174.9(4)
C29 C28 C33 C32 -1.8(7)
O4 C28 C33 C34 -2.6(7)
C29 C28 C33 C34 -179.3(4)
C35 N2 C34 C33 179.2(4)
Sb2 N2 C34 C33 -8.7(7)
C32 C33 C34 N2 172.1(5)
C28 C33 C34 N2 -10.3(8)
C34 N2 C35 C36 156.7(5)
Sb2 N2 C35 C36 -16.3(5)
Sb2 O5 C36 O6 -166.5(4)
Sb2 O5 C36 C35 14.1(6)
N2 C35 C36 O6 -176.4(5)
N2 C35 C36 O5 2.9(7)
O4 Sb2 C37 C42 -151.6(4)
O5 Sb2 C37 C42 48.6(4)
C49 Sb2 C37 C42 -50.5(4)
C43 Sb2 C37 C42 133.1(10)
N2 Sb2 C37 C42 124.1(4)
O4 Sb2 C37 C38 29.4(4)
O5 Sb2 C37 C38 -130.4(4)
C49 Sb2 C37 C38 130.5(4)
C43 Sb2 C37 C38 -46.0(13)
N2 Sb2 C37 C38 -54.9(4)
C42 C37 C38 C39 0.1(8)
Sb2 C37 C38 C39 179.2(5)
C37 C38 C39 C40 0.3(10)
C38 C39 C40 C41 -1.3(13)
C39 C40 C41 C42 1.8(13)
C40 C41 C42 C37 -1.4(11)
C38 C37 C42 C41 0.4(9)
Sb2 C37 C42 C41 -178.6(5)
O4 Sb2 C43 C44 -132.7(5)
O5 Sb2 C43 C44 26.6(5)
C49 Sb2 C43 C44 126.1(5)
C37 Sb2 C43 C44 -57.5(13)
N2 Sb2 C43 C44 -48.6(5)
O4 Sb2 C43 C48 46.6(4)
O5 Sb2 C43 C48 -154.1(4)
C49 Sb2 C43 C48 -54.7(4)
C37 Sb2 C43 C48 121.8(10)
N2 Sb2 C43 C48 130.7(4)
C48 C43 C44 C45 -1.5(8)
Sb2 C43 C44 C45 177.7(4)
C43 C44 C45 C46 0.8(10)
C44 C45 C46 C47 -0.2(11)
C45 C46 C47 C48 0.4(10)
C44 C43 C48 C47 1.7(8)
Sb2 C43 C48 C47 -177.6(4)
C46 C47 C48 C43 -1.2(9)
O4 Sb2 C49 C54 48.7(4)
O5 Sb2 C49 C54 -129.3(4)
C37 Sb2 C49 C54 -40.5(4)
C43 Sb2 C49 C54 138.9(4)
O4 Sb2 C49 C50 -130.7(4)
O5 Sb2 C49 C50 51.4(4)
C37 Sb2 C49 C50 140.2(4)
C43 Sb2 C49 C50 -40.5(4)
C54 C49 C50 C51 -0.4(8)
Sb2 C49 C50 C51 179.0(4)
C49 C50 C51 C52 -1.5(9)
C50 C51 C52 C53 1.6(9)
C51 C52 C53 C54 0.1(8)
C50 C49 C54 C53 2.1(8)
Sb2 C49 C54 C53 -177.2(4)
C52 C53 C54 C49 -2.0(8)
